data_4128897
loop_
_publ_author_name
'Zheng, Qi'
'Kupper, Manuel'
'Xuan, Weimin'
'Oki, Hirofumi'
'Tsunashima, Ryo'
'Long, De-Liang'
'Cronin, Leroy'

_publ_section_title
;
 Anisotropic Polyoxometalate Cages Assembled via Layers of Heteroanion
 Templates.
;
_journal_issue 34
_journal_name_full 'Journal of the American Chemical Society'
_journal_page_first 13479
_journal_page_last 13486
_journal_paper_doi 10.1021/jacs.9b04533
_journal_volume 141
_journal_year 2019
_chemical_formula_sum 'C14 H79 Mo2 N7 O70 Te W16'
_chemical_formula_weight 4726.92
_space_group_crystal_system trigonal
_space_group_IT_number 166
_space_group_name_Hall '-R 3 2"'
_space_group_name_H-M_alt 'R -3 m :H'
_atom_sites_solution_primary direct
_atom_sites_solution_secondary difmap
_audit_creation_method SHELXL-2018/3
_cell_angle_alpha 90
_cell_angle_beta 90
_cell_angle_gamma 120
_cell_formula_units_Z 3
_cell_length_a 21.1678(9)
_cell_length_b 21.1678(9)
_cell_length_c 15.6954(14)
_cell_measurement_reflns_used 8972
_cell_measurement_temperature 150(2)
_cell_measurement_theta_max 25.4
_cell_measurement_theta_min 2.60
_cell_volume 6090.5(7)
_computing_cell_refinement Apex3
_computing_data_collection Apex3
_computing_data_reduction Apex3
_computing_molecular_graphics Diamond3
_computing_publication_material WinGX
_computing_structure_refinement 'SHELXL-2018/3 (Sheldrick, 2018)'
_computing_structure_solution 'SHELXS-97 (Sheldrick, 2008)'
_diffrn_ambient_temperature 150(2)
_diffrn_measured_fraction_theta_full 0.999
_diffrn_measured_fraction_theta_max 0.997
_diffrn_measurement_device_type 'Bruker Apex II Quasar'
_diffrn_measurement_method '\w & \f scans'
_diffrn_radiation_type MoK\a
_diffrn_radiation_wavelength 0.71073
_diffrn_reflns_av_R_equivalents 0.0553
_diffrn_reflns_av_unetI/netI 0.0173
_diffrn_reflns_Laue_measured_fraction_full 0.999
_diffrn_reflns_Laue_measured_fraction_max 0.997
_diffrn_reflns_limit_h_max 23
_diffrn_reflns_limit_h_min -25
_diffrn_reflns_limit_k_max 25
_diffrn_reflns_limit_k_min -25
_diffrn_reflns_limit_l_max 19
_diffrn_reflns_limit_l_min -19
_diffrn_reflns_number 28942
_diffrn_reflns_point_group_measured_fraction_full 0.999
_diffrn_reflns_point_group_measured_fraction_max 0.997
_diffrn_reflns_theta_full 25.242
_diffrn_reflns_theta_max 25.723
_diffrn_reflns_theta_min 2.573
_diffrn_source '1uS Microfocus x-ray'
_exptl_absorpt_coefficient_mu 23.317
_exptl_absorpt_correction_T_max 0.547
_exptl_absorpt_correction_T_min 0.216
_exptl_absorpt_correction_type empirical
_exptl_absorpt_process_details 'SADABS-2016/2 - Bruker AXS'
_exptl_crystal_colour blue
_exptl_crystal_density_diffrn 3.866
_exptl_crystal_density_method none
_exptl_crystal_description block
_exptl_crystal_F_000 6276
_exptl_crystal_size_max 0.100
_exptl_crystal_size_mid 0.050
_exptl_crystal_size_min 0.050
_refine_diff_density_max 1.81
_refine_diff_density_min -2.39
_refine_diff_density_rms 0.25
_refine_ls_extinction_method none
_refine_ls_goodness_of_fit_ref 1.237
_refine_ls_hydrogen_treatment undef
_refine_ls_matrix_type full
_refine_ls_number_parameters 86
_refine_ls_number_reflns 1408
_refine_ls_number_restraints 2
_refine_ls_restrained_S_all 1.237
_refine_ls_R_factor_all 0.0525
_refine_ls_R_factor_gt 0.0399
_refine_ls_shift/su_max 0.001
_refine_ls_shift/su_mean 0.000
_refine_ls_structure_factor_coef Fsqd
_refine_ls_weighting_details 'w=1/[\s^2^(Fo^2^)+(0.0458P)^2^+299.5382P] where P=(Fo^2^+2Fc^2^)/3'
_refine_ls_weighting_scheme calc
_refine_ls_wR_factor_gt 0.1108
_refine_ls_wR_factor_ref 0.1234
_reflns_Friedel_coverage 0.000
_reflns_number_gt 1142
_reflns_number_total 1408
_reflns_threshold_expression 'I > 2\s(I)'
_cod_data_source_file ja9b04533_si_004.cif
_cod_data_source_block qz61e
_cod_depositor_comments
;
The following automatic conversions were performed:

data item '_atom_sites_solution_primary' value 'direct methods' was
changed to 'direct'.

Automatic conversion script
Id: cif_fix_values 6909 2019-04-08 15:41:33Z antanas 
;
_cod_original_cell_volume 6090.5(8)
_cod_database_code 4128897
_shelx_shelxl_version_number 2018/3
_shelx_space_group_comment
;
The symmetry employed for this shelxl refinement is uniquely defined
by the following loop, which should always be used as a source of
symmetry information in preference to the above space-group names.
They are only intended as comments.
;
_shelx_estimated_absorpt_t_min 0.204
_shelx_estimated_absorpt_t_max 0.389

loop_
_space_group_symop_operation_xyz
'x, y, z'
'-y, x-y, z'
'-x+y, -x, z'
'y, x, -z'
'-x, -x+y, -z'
'x-y, -y, -z'
'x+2/3, y+1/3, z+1/3'
'-y+2/3, x-y+1/3, z+1/3'
'-x+y+2/3, -x+1/3, z+1/3'
'y+2/3, x+1/3, -z+1/3'
'-x+2/3, -x+y+1/3, -z+1/3'
'x-y+2/3, -y+1/3, -z+1/3'
'x+1/3, y+2/3, z+2/3'
'-y+1/3, x-y+2/3, z+2/3'
'-x+y+1/3, -x+2/3, z+2/3'
'y+1/3, x+2/3, -z+2/3'
'-x+1/3, -x+y+2/3, -z+2/3'
'x-y+1/3, -y+2/3, -z+2/3'
'-x, -y, -z'
'y, -x+y, -z'
'x-y, x, -z'
'-y, -x, z'
'x, x-y, z'
'-x+y, y, z'
'-x+2/3, -y+1/3, -z+1/3'
'y+2/3, -x+y+1/3, -z+1/3'
'x-y+2/3, x+1/3, -z+1/3'
'-y+2/3, -x+1/3, z+1/3'
'x+2/3, x-y+1/3, z+1/3'
'-x+y+2/3, y+1/3, z+1/3'
'-x+1/3, -y+2/3, -z+2/3'
'y+1/3, -x+y+2/3, -z+2/3'
'x-y+1/3, x+2/3, -z+2/3'
'-y+1/3, -x+2/3, z+2/3'
'x+1/3, x-y+2/3, z+2/3'
'-x+y+1/3, y+2/3, z+2/3'

loop_
_atom_site_label
_atom_site_type_symbol
_atom_site_fract_x
_atom_site_fract_y
_atom_site_fract_z
_atom_site_U_iso_or_equiv
_atom_site_adp_type
_atom_site_occupancy
_atom_site_site_symmetry_order
_atom_site_calc_flag
_atom_site_refinement_flags_posn
_atom_site_refinement_flags_adp
_atom_site_refinement_flags_occupancy
W1 W 0.11642(5) 0.05821(2) 0.20852(8) 0.0620(4) Uani 0.8889 2 d S T P
W2 W 0.17007(3) 0.00657(3) 0.38428(5) 0.0547(3) Uani 0.8889 1 d . . P
Mo1 Mo 0.11642(5) 0.05821(2) 0.20852(8) 0.0620(4) Uani 0.1111 2 d S T P
Mo2 Mo 0.17007(3) 0.00657(3) 0.38428(5) 0.0547(3) Uani 0.1111 1 d . . P
Te1 Te 0.000000 0.000000 0.4187(3) 0.0421(10) Uani 0.5 6 d S T P
O1 O 0.0894(3) -0.0894(3) 0.3665(10) 0.057(4) Uani 1 2 d S T P
O2 O 0.2407(5) -0.0095(5) 0.3939(8) 0.068(3) Uani 1 1 d . . .
O3 O 0.1752(5) 0.0239(5) 0.2622(8) 0.064(3) Uani 1 1 d . . .
O4 O 0.0886(6) 0.0443(3) 0.3579(9) 0.046(3) Uani 1 2 d S T P
O5 O 0.2221(7) 0.1111(3) 0.3985(10) 0.055(4) Uani 1 2 d S T P
O6 O 0.1403(6) 0.000000 0.500000 0.059(4) Uani 1 2 d S T P
O7 O 0.0413(4) 0.0826(8) 0.1980(11) 0.063(4) Uani 1 2 d S T P
O8 O 0.1547(8) 0.0773(4) 0.1112(11) 0.075(5) Uani 1 2 d S T P
O9 O 0.329(4) 0.128(4) 0.213(4) 0.092(19) Uiso 0.2 1 d . . P
N1 N 0.2124(9) 0.7876(9) 0.502(2) 0.085(10) Uiso 0.6 2 d DS . P
C1 C 0.1785(8) 0.8215(8) 0.452(2) 0.055(8) Uiso 0.6 2 d DS . P
C2 C 0.173(4) 0.757(4) 0.584(3) 0.11(3) Uiso 0.3 1 d D . P

loop_
_atom_site_aniso_label
_atom_site_aniso_U_11
_atom_site_aniso_U_22
_atom_site_aniso_U_33
_atom_site_aniso_U_23
_atom_site_aniso_U_13
_atom_site_aniso_U_12
W1 0.0368(5) 0.0393(4) 0.1091(9) 0.0035(2) 0.0070(5) 0.0184(2)
W2 0.0310(3) 0.0351(3) 0.1002(6) 0.0015(3) 0.0005(3) 0.0182(2)
Mo1 0.0368(5) 0.0393(4) 0.1091(9) 0.0035(2) 0.0070(5) 0.0184(2)
Mo2 0.0310(3) 0.0351(3) 0.1002(6) 0.0015(3) 0.0005(3) 0.0182(2)
Te1 0.0217(10) 0.0217(10) 0.083(3) 0.000 0.000 0.0109(5)
O1 0.034(5) 0.034(5) 0.107(11) -0.002(3) 0.002(3) 0.020(6)
O2 0.040(5) 0.049(6) 0.123(10) 0.004(6) 0.001(5) 0.028(5)
O3 0.042(5) 0.037(5) 0.113(9) 0.005(5) 0.017(5) 0.020(4)
O4 0.028(6) 0.027(4) 0.084(10) -0.001(3) -0.001(6) 0.014(3)
O5 0.034(6) 0.030(5) 0.103(11) 0.001(3) 0.003(7) 0.017(3)
O6 0.038(5) 0.026(6) 0.108(12) -0.002(7) -0.001(3) 0.013(3)
O7 0.044(5) 0.045(8) 0.099(12) 0.003(8) 0.001(4) 0.023(4)
O8 0.046(8) 0.066(8) 0.106(13) 0.007(4) 0.013(8) 0.023(4)

loop_
_atom_type_symbol
_atom_type_description
_atom_type_scat_dispersion_real
_atom_type_scat_dispersion_imag
_atom_type_scat_source
W W -0.8490 6.8722 'International Tables Vol C Tables 4.2.6.8 and 6.1.1.4'
Mo Mo -1.6832 0.6857 'International Tables Vol C Tables 4.2.6.8 and 6.1.1.4'
Te Te -0.5308 1.6751 'International Tables Vol C Tables 4.2.6.8 and 6.1.1.4'
O O 0.0106 0.0060 'International Tables Vol C Tables 4.2.6.8 and 6.1.1.4'
N N 0.0061 0.0033 'International Tables Vol C Tables 4.2.6.8 and 6.1.1.4'
C C 0.0033 0.0016 'International Tables Vol C Tables 4.2.6.8 and 6.1.1.4'
H H 0.0000 0.0000 'International Tables Vol C Tables 4.2.6.8 and 6.1.1.4'

loop_
_geom_angle_atom_site_label_1
_geom_angle_atom_site_label_2
_geom_angle_atom_site_label_3
_geom_angle
_geom_angle_site_symmetry_1
_geom_angle_site_symmetry_3
O8 W1 O7 102.9(6) . .
O8 W1 O7 102.9(6) . 3
O7 W1 O7 86.8(8) . 3
O8 W1 O3 99.5(5) . .
O7 W1 O3 157.6(6) . .
O7 W1 O3 87.7(5) 3 .
O8 W1 O3 99.5(5) . 23
O7 W1 O3 87.7(5) . 23
O7 W1 O3 157.6(6) 3 23
O3 W1 O3 89.2(6) . 23
O8 W1 O4 167.6(6) . .
O7 W1 O4 86.0(5) . .
O7 W1 O4 86.0(5) 3 .
O3 W1 O4 71.9(4) . .
O3 W1 O4 71.9(4) 23 .
O2 W2 O6 101.1(6) . .
O2 W2 O1 102.1(5) . .
O6 W2 O1 88.5(5) . .
O2 W2 O5 99.4(5) . .
O6 W2 O5 87.2(4) . .
O1 W2 O5 158.5(5) . .
O2 W2 O3 98.9(5) . .
O6 W2 O3 159.9(5) . .
O1 W2 O3 89.6(6) . .
O5 W2 O3 87.2(5) . .
O2 W2 O4 170.4(5) . .
O6 W2 O4 85.3(5) . .
O1 W2 O4 85.1(4) . .
O5 W2 O4 73.5(4) . .
O3 W2 O4 74.6(4) . .
O4 Te1 O4 96.6(6) . 3
O4 Te1 O4 96.6(6) . 2
O4 Te1 O4 96.6(6) 3 2
O4 Te1 Te1 120.4(4) . 19_556
O4 Te1 Te1 120.4(4) 3 19_556
O4 Te1 Te1 120.4(4) 2 19_556
W2 O1 W2 156.2(8) . 22
W1 O3 W2 121.3(5) . .
Te1 O4 W2 118.3(5) . 23
Te1 O4 W2 118.3(5) . .
W2 O4 W2 94.0(4) 23 .
Te1 O4 W1 132.7(6) . .
W2 O4 W1 92.2(4) 23 .
W2 O4 W1 92.2(4) . .
W2 O5 W2 118.9(6) 23 .
W2 O6 W2 145.8(8) . 6_556
W1 O7 W1 151.1(8) . 2
O9 O9 O9 89.997(14) 11 23
C1 N1 C2 112(4) . .
C1 N1 C2 112(4) . 22_665
C2 N1 C2 59(6) . 22_665
C2 C2 N1 60(3) 22_665 .

loop_
_geom_bond_atom_site_label_1
_geom_bond_atom_site_label_2
_geom_bond_distance
_geom_bond_site_symmetry_2
W1 O8 1.681(17) .
W1 O7 1.909(4) .
W1 O7 1.909(4) 3
W1 O3 1.920(11) .
W1 O3 1.920(11) 23
W1 O4 2.399(14) .
W2 O2 1.699(9) .
W2 O6 1.904(4) .
W2 O1 1.911(3) .
W2 O5 1.929(6) .
W2 O3 1.944(12) .
W2 O4 2.272(8) .
Te1 O4 1.884(12) .
Te1 O4 1.884(12) 3
Te1 O4 1.884(12) 2
Te1 Te1 2.553(10) 19_556
O9 O9 1.45(12) 11
O9 O9 1.57(14) 23
N1 C1 1.471(19) .
N1 C2 1.49(2) .
N1 C2 1.49(2) 22_665
C2 C2 1.47(14) 22_665
